data_7036970
loop_
_publ_author_name
'Zhou, Jian'
'Zhu, Bo-Wen'
'Luan, Jie'
'Liu, Zhan'
'Fang, Jing-Kun'
'Bao, Xin'
'Peng, Guo'
'Tucek, Jiri'
'Bao, Song-Song'
'Zheng, Li-Min'

_publ_section_title
;
 In air a spin crossover active iron(ii) complex of amine/NCBH3(-) ligands
 is converted to a low spin complex of imine/CN(-) ligands.
;
_journal_issue 47
_journal_name_full 'Dalton transactions (Cambridge, England : 2003)'
_journal_page_first 20551
_journal_page_last 20561
_journal_paper_doi 10.1039/c5dt03464g
_journal_volume 44
_journal_year 2015
_chemical_absolute_configuration ad
_chemical_formula_moiety 'C16 H24 B2 N6 Ni'
_chemical_formula_sum 'C16 H24 B2 N6 Ni'
_chemical_formula_weight 380.74
_space_group_crystal_system orthorhombic
_space_group_IT_number 41
_space_group_name_Hall 'A 2 -2ab'
_space_group_name_H-M_alt 'A e a 2'
_atom_sites_solution_hydrogens mixed
_atom_sites_solution_primary direct
_atom_sites_solution_secondary difmap
_audit_creation_method SHELXL-2013
_audit_update_record
;
2015-10-25 deposited with the CCDC.
2015-10-28 downloaded from the CCDC.
;
_cell_angle_alpha 90
_cell_angle_beta 90
_cell_angle_gamma 90
_cell_formula_units_Z 4
_cell_length_a 14.329(4)
_cell_length_b 15.405(4)
_cell_length_c 9.2136(18)
_cell_measurement_reflns_used 1137
_cell_measurement_temperature 298(2)
_cell_measurement_theta_max 21.36
_cell_measurement_theta_min 3.88
_cell_volume 2033.8(9)
_computing_cell_refinement APEX2
_computing_data_collection 'APEX2 (Bruker, 2013)'
_computing_data_reduction APEX2
_computing_molecular_graphics
;
OLEX2 (Dolomanov et al., 2009) and DIAMOND (Brandenburg & Putz, 2005)'
;
_computing_publication_material OLEX2
_computing_structure_refinement 'SHELXL-2013 (Sheldrick, 2013)'
_computing_structure_solution 'SHELXS-97 (Sheldrick, 2008)'
_diffrn_ambient_temperature 298(2)
_diffrn_measured_fraction_theta_full 0.990
_diffrn_measured_fraction_theta_max 0.989
_diffrn_measurement_device_type 'PHOTON100 CMOS detector'
_diffrn_measurement_method 'omega scan'
_diffrn_radiation_type MoK\a
_diffrn_radiation_wavelength 0.71073
_diffrn_reflns_av_R_equivalents 0.0595
_diffrn_reflns_av_unetI/netI 0.0637
_diffrn_reflns_Laue_measured_fraction_full 0.990
_diffrn_reflns_Laue_measured_fraction_max 0.989
_diffrn_reflns_limit_h_max 16
_diffrn_reflns_limit_h_min -15
_diffrn_reflns_limit_k_max 18
_diffrn_reflns_limit_k_min -18
_diffrn_reflns_limit_l_max 11
_diffrn_reflns_limit_l_min -11
_diffrn_reflns_number 5662
_diffrn_reflns_point_group_measured_fraction_full 0.986
_diffrn_reflns_point_group_measured_fraction_max 0.984
_diffrn_reflns_theta_full 25.242
_diffrn_reflns_theta_max 25.356
_diffrn_reflns_theta_min 3.838
_diffrn_source 'fine-focus sealed tube'
_exptl_absorpt_coefficient_mu 0.964
_exptl_absorpt_correction_T_max 0.7452
_exptl_absorpt_correction_T_min 0.6513
_exptl_absorpt_correction_type multi-scan
_exptl_absorpt_process_details 'SADABS (Bruker, 2013)'
_exptl_crystal_colour 'light violet'
_exptl_crystal_density_diffrn 1.243
_exptl_crystal_density_method 'not measured'
_exptl_crystal_description block
_exptl_crystal_F_000 800
_exptl_crystal_size_max 0.230
_exptl_crystal_size_mid 0.210
_exptl_crystal_size_min 0.160
_refine_diff_density_max 0.264
_refine_diff_density_min -0.285
_refine_diff_density_rms 0.043
_refine_ls_abs_structure_details
;
 Flack x determined using 488 quotients [(I+)-(I-)]/[(I+)+(I-)]
 (Parsons and Flack (2004), Acta Cryst. A60, s61).
;
_refine_ls_abs_structure_Flack 0.03(2)
_refine_ls_extinction_method none
_refine_ls_goodness_of_fit_ref 1.050
_refine_ls_hydrogen_treatment mixed
_refine_ls_matrix_type full
_refine_ls_number_parameters 118
_refine_ls_number_reflns 1840
_refine_ls_number_restraints 2
_refine_ls_restrained_S_all 1.050
_refine_ls_R_factor_all 0.0784
_refine_ls_R_factor_gt 0.0365
_refine_ls_shift/su_max 0.000
_refine_ls_shift/su_mean 0.000
_refine_ls_structure_factor_coef Fsqd
_refine_ls_weighting_details 'w=1/[\s^2^(Fo^2^)+(0.0207P)^2^] where P=(Fo^2^+2Fc^2^)/3'
_refine_ls_weighting_scheme calc
_refine_ls_wR_factor_gt 0.0580
_refine_ls_wR_factor_ref 0.0657
_reflns_Friedel_coverage 0.860
_reflns_Friedel_fraction_full 0.981
_reflns_Friedel_fraction_max 0.979
_reflns_number_gt 1244
_reflns_number_total 1840
_reflns_threshold_expression 'I > 2\s(I)'
_cod_data_source_file c5dt03464g2.cif
_cod_data_source_block Ni_298K
_cod_depositor_comments 'Adding full bibliography for 7036967--7036970.cif.'
_cod_original_cell_volume 2033.8(8)
_cod_original_sg_symbol_H-M 'A b a 2'
_cod_database_code 7036970
_shelx_space_group_comment
;
The symmetry employed for this shelxl refinement is uniquely defined
by the following loop, which should always be used as a source of
symmetry information in preference to the above space-group names.
They are only intended as comments.
;
_shelx_estimated_absorpt_t_min 0.809
_shelx_estimated_absorpt_t_max 0.861
_shelxl_version_number 2013-4

loop_
_space_group_symop_id
_space_group_symop_operation_xyz
1 'x, y, z'
2 '-x, -y, z'
3 'x+1/2, -y+1/2, z'
4 '-x+1/2, y+1/2, z'
5 'x, y+1/2, z+1/2'
6 '-x, -y+1/2, z+1/2'
7 'x+1/2, -y+1, z+1/2'
8 '-x+1/2, y+1, z+1/2'

loop_
_atom_site_label
_atom_site_type_symbol
_atom_site_fract_x
_atom_site_fract_y
_atom_site_fract_z
_atom_site_U_iso_or_equiv
_atom_site_adp_type
_atom_site_occupancy
_atom_site_site_symmetry_order
_atom_site_calc_flag
_atom_site_refinement_flags_posn
_atom_site_refinement_flags_adp
_atom_site_refinement_flags_occupancy
B1 B 0.9254(6) 0.2158(4) 0.3123(9) 0.097(3) Uani 1 1 d . . .
H1A H 0.9807 0.2303 0.2587 0.146 Uiso 1 1 calc R U .
H1B H 0.9023 0.2667 0.3606 0.146 Uiso 1 1 calc R U .
H1C H 0.8786 0.1943 0.2469 0.146 Uiso 1 1 calc R U .
C1 C 0.8075(4) 0.0074(4) 0.7650(6) 0.0687(15) Uani 1 1 d . . .
C2 C 0.7161(5) -0.0133(5) 0.7932(8) 0.095(2) Uani 1 1 d . . .
H2 H 0.6799 0.0221 0.8524 0.115 Uiso 1 1 calc R U .
C3 C 0.6795(6) -0.0865(6) 0.7329(8) 0.109(3) Uani 1 1 d . . .
H3 H 0.6176 -0.1015 0.7502 0.131 Uiso 1 1 calc R U .
C4 C 0.7340(4) -0.1374(4) 0.6473(9) 0.0832(19) Uani 1 1 d . . .
H4 H 0.7101 -0.1874 0.6047 0.100 Uiso 1 1 calc R U .
C5 C 0.8244(4) -0.1134(3) 0.6254(5) 0.0619(17) Uani 1 1 d . . .
H5 H 0.8619 -0.1490 0.5686 0.074 Uiso 1 1 calc R U .
C6 C 0.8528(5) 0.0884(4) 0.8234(8) 0.094(2) Uani 1 1 d . . .
H6A H 0.8375 0.1369 0.7604 0.113 Uiso 1 1 calc R U .
H6B H 0.8276 0.1008 0.9188 0.113 Uiso 1 1 calc R U .
C7 C 0.9909(6) 0.0428(4) 0.9662(6) 0.116(3) Uani 1 1 d . . .
H7A H 1.0481 0.0731 0.9906 0.139 Uiso 1 1 calc R U .
H7B H 0.9465 0.0543 1.0434 0.139 Uiso 1 1 calc R U .
C8 C 0.9492(4) 0.1438(3) 0.4287(6) 0.0529(13) Uani 1 1 d . . .
N1 N 0.8616(3) -0.0419(2) 0.6809(6) 0.0511(10) Uani 1 1 d . . .
N2 N 0.9543(6) 0.0806(4) 0.8337(6) 0.0663(17) Uani 1 1 d D . .
H2A H 0.978(4) 0.130(2) 0.825(8) 0.080 Uiso 1 1 d D U .
N3 N 0.9668(4) 0.0912(4) 0.5110(5) 0.0571(17) Uani 1 1 d . . .
Ni1 Ni 1.0000 0.0000 0.6624(2) 0.0446(2) Uani 1 2 d S T P

loop_
_atom_site_aniso_label
_atom_site_aniso_U_11
_atom_site_aniso_U_22
_atom_site_aniso_U_33
_atom_site_aniso_U_23
_atom_site_aniso_U_13
_atom_site_aniso_U_12
B1 0.137(8) 0.056(5) 0.099(6) 0.031(4) 0.006(5) 0.017(4)
C1 0.063(4) 0.072(4) 0.072(4) 0.019(3) 0.009(3) 0.015(4)
C2 0.059(5) 0.128(6) 0.099(5) 0.030(5) 0.022(4) 0.025(5)
C3 0.054(5) 0.164(8) 0.109(6) 0.070(6) -0.008(4) -0.013(5)
C4 0.060(4) 0.101(4) 0.089(5) 0.038(5) -0.023(5) -0.026(3)
C5 0.054(4) 0.066(3) 0.065(5) 0.018(3) -0.005(3) -0.006(3)
C6 0.101(6) 0.083(5) 0.100(5) -0.015(4) 0.027(4) 0.036(4)
C7 0.187(8) 0.108(5) 0.054(3) -0.024(4) -0.012(5) 0.058(7)
C8 0.054(4) 0.043(3) 0.062(3) 0.002(3) 0.003(3) 0.000(3)
N1 0.052(2) 0.0503(19) 0.051(3) 0.008(3) 0.004(3) 0.0049(18)
N2 0.082(5) 0.055(4) 0.062(4) -0.006(3) 0.001(4) 0.008(4)
N3 0.068(5) 0.043(3) 0.061(4) 0.003(3) -0.008(3) 0.000(3)
Ni1 0.0524(4) 0.0349(3) 0.0465(4) 0.000 0.000 0.0030(5)

loop_
_atom_type_symbol
_atom_type_description
_atom_type_scat_dispersion_real
_atom_type_scat_dispersion_imag
_atom_type_scat_source
C C 0.0033 0.0016 'International Tables Vol C Tables 4.2.6.8 and 6.1.1.4'
H H 0.0000 0.0000 'International Tables Vol C Tables 4.2.6.8 and 6.1.1.4'
B B 0.0013 0.0007 'International Tables Vol C Tables 4.2.6.8 and 6.1.1.4'
N N 0.0061 0.0033 'International Tables Vol C Tables 4.2.6.8 and 6.1.1.4'
Ni Ni 0.3393 1.1124 'International Tables Vol C Tables 4.2.6.8 and 6.1.1.4'

loop_
_geom_angle_atom_site_label_1
_geom_angle_atom_site_label_2
_geom_angle_atom_site_label_3
_geom_angle
_geom_angle_site_symmetry_1
_geom_angle_site_symmetry_3
C8 B1 H1A 109.5 . .
C8 B1 H1B 109.5 . .
H1A B1 H1B 109.5 . .
C8 B1 H1C 109.5 . .
H1A B1 H1C 109.5 . .
H1B B1 H1C 109.5 . .
N1 C1 C2 122.2(7) . .
N1 C1 C6 115.4(5) . .
C2 C1 C6 122.4(7) . .
C3 C2 C1 118.9(8) . .
C3 C2 H2 120.6 . .
C1 C2 H2 120.6 . .
C4 C3 C2 119.5(7) . .
C4 C3 H3 120.3 . .
C2 C3 H3 120.3 . .
C3 C4 C5 118.4(7) . .
C3 C4 H4 120.8 . .
C5 C4 H4 120.8 . .
N1 C5 C4 123.4(6) . .
N1 C5 H5 118.3 . .
C4 C5 H5 118.3 . .
N2 C6 C1 112.5(5) . .
N2 C6 H6A 109.1 . .
C1 C6 H6A 109.1 . .
N2 C6 H6B 109.1 . .
C1 C6 H6B 109.1 . .
H6A C6 H6B 107.8 . .
C7 C7 N2 117.6(4) 2_755 .
C7 C7 H7A 107.9 2_755 .
N2 C7 H7A 107.9 . .
C7 C7 H7B 107.9 2_755 .
N2 C7 H7B 107.9 . .
H7A C7 H7B 107.2 . .
N3 C8 B1 179.0(7) . .
C5 N1 C1 117.6(5) . .
C5 N1 Ni1 127.3(4) . .
C1 N1 Ni1 115.0(4) . .
C7 N2 C6 116.6(7) . .
C7 N2 Ni1 106.3(4) . .
C6 N2 Ni1 107.9(4) . .
C7 N2 H2A 107(5) . .
C6 N2 H2A 109(5) . .
Ni1 N2 H2A 110(5) . .
C8 N3 Ni1 178.2(5) . .
N3 Ni1 N3 93.5(3) . 2_755
N3 Ni1 N1 93.7(2) . 2_755
N3 Ni1 N1 92.7(2) 2_755 2_755
N3 Ni1 N1 92.7(2) . .
N3 Ni1 N1 93.7(2) 2_755 .
N1 Ni1 N1 170.6(3) 2_755 .
N3 Ni1 N2 91.96(16) . .
N3 Ni1 N2 171.9(3) 2_755 .
N1 Ni1 N2 93.0(3) 2_755 .
N1 Ni1 N2 80.0(2) . .
N3 Ni1 N2 171.9(3) . 2_755
N3 Ni1 N2 91.96(16) 2_755 2_755
N1 Ni1 N2 80.0(2) 2_755 2_755
N1 Ni1 N2 93.0(3) . 2_755
N2 Ni1 N2 83.3(4) . 2_755

loop_
_geom_bond_atom_site_label_1
_geom_bond_atom_site_label_2
_geom_bond_distance
_geom_bond_site_symmetry_2
B1 C8 1.580(8) .
B1 H1A 0.9600 .
B1 H1B 0.9600 .
B1 H1C 0.9600 .
C1 N1 1.332(7) .
C1 C2 1.372(9) .
C1 C6 1.506(9) .
C2 C3 1.363(10) .
C2 H2 0.9300 .
C3 C4 1.359(9) .
C3 H3 0.9300 .
C4 C5 1.362(7) .
C4 H4 0.9300 .
C5 N1 1.326(5) .
C5 H5 0.9300 .
C6 N2 1.463(11) .
C6 H6A 0.9700 .
C6 H6B 0.9700 .
C7 C7 1.345(11) 2_755
C7 N2 1.450(9) .
C7 H7A 0.9700 .
C7 H7B 0.9700 .
C8 N3 1.138(7) .
N1 Ni1 2.093(4) .
N2 Ni1 2.112(6) .
N2 H2A 0.83(3) .
N3 Ni1 2.037(6) .
Ni1 N3 2.037(6) 2_755
Ni1 N1 2.093(4) 2_755
Ni1 N2 2.112(6) 2_755
